data_1569486
loop_
_publ_author_name
'Guo, Shen-Yi'
'Zhang, Zhuo-Ang'
'Tong, Shuo'
'Guo, Qing-Hui'
'Hua, Ruimao'
'Wang, Mei-Xiang'

_publ_section_title
;
 Tetrahomo corona[4]arene-based spirophanes: synthesis, structure, and
 properties.
;
_journal_issue 31
_journal_name_full 'Chemical science'
_journal_page_first 8393
_journal_page_last 8400
_journal_paper_doi 10.1039/d3sc02417b
_journal_volume 14
_journal_year 2023
_chemical_formula_moiety 'C36 H32 F4 O8'
_chemical_formula_sum 'C36 H32 F4 O8'
_chemical_formula_weight 668.61
_space_group_crystal_system orthorhombic
_space_group_IT_number 33
_space_group_name_Hall 'P 2c -2n'
_space_group_name_H-M_alt 'P n a 21'
_atom_sites_solution_hydrogens geom
_atom_sites_solution_primary dual
_audit_creation_date 2023-03-27
_audit_creation_method
;
Olex2 1.3
(compiled 2020.11.12 svn.r5f609507 for OlexSys, GUI svn.r6408)
;
_audit_update_record
;
2023-05-08 deposited with the CCDC.	2023-07-10 downloaded from the CCDC.
;
_cell_angle_alpha 90
_cell_angle_beta 90
_cell_angle_gamma 90
_cell_formula_units_Z 8
_cell_length_a 21.2891(4)
_cell_length_b 8.10320(10)
_cell_length_c 36.4586(7)
_cell_measurement_reflns_used 15560
_cell_measurement_temperature 173.00(10)
_cell_measurement_theta_max 64.9240
_cell_measurement_theta_min 4.2750
_cell_volume 6289.47(19)
_computing_cell_refinement 'CrysAlisPro 1.171.40.82a (Rigaku OD, 2020)'
_computing_data_collection 'CrysAlisPro 1.171.40.82a (Rigaku OD, 2020)'
_computing_data_reduction 'CrysAlisPro 1.171.40.82a (Rigaku OD, 2020)'
_computing_molecular_graphics 'Olex2 1.3 (Dolomanov et al., 2009)'
_computing_publication_material 'Olex2 1.3 (Dolomanov et al., 2009)'
_computing_structure_refinement 'SHELXL 2018/3 (Sheldrick, 2015)'
_computing_structure_solution 'SHELXT 2018/2 (Sheldrick, 2018)'
_diffrn_ambient_environment N~2~
_diffrn_ambient_temperature 173.00(10)
_diffrn_detector 'CCD plate'
_diffrn_detector_area_resol_mean 5.2137
_diffrn_detector_type AtlasS2
_diffrn_measured_fraction_theta_full 0.997
_diffrn_measured_fraction_theta_max 0.997
_diffrn_measurement_details
;
List of Runs (angles in degrees, time in seconds):

  # Type    Start    End  Width  t~exp~   \w     \q     \k     \f   Frames
#--------------------------------------------------------------------------
  1  \w   -116.00 -18.00   1.00    2.28    --  -42.06 -38.00 -60.00   98
  2  \w   -116.00 -18.00   1.00    2.28    --  -42.06 -38.00  30.00   98
  3  \w   -116.00 -18.00   1.00    2.28    --  -42.06 -38.00  60.00   98
  4  \w    -70.00  31.00   1.00    2.28    --  -42.06  57.00-150.00  101
  5  \w    103.00 165.00   1.00    9.13    --   89.04  77.00  30.00   62
  6  \w     13.00 122.00   1.00    9.13    --   89.04 -77.00 -30.00  109
  7  \w     97.00 162.00   1.00    9.13    --   89.04 125.00-120.00   65
  8  \w     60.00 161.00   1.00    9.13    --   89.04  61.00  90.00  101
  9  \w     27.00 112.00   1.00    9.13    --   89.04-125.00-120.00   85
 10  \w     27.00 112.00   1.00    9.13    --   89.04-125.00  60.00   85
 11  \w     97.00 162.00   1.00    9.13    --   89.04 125.00   0.00   65
 12  \w     27.00 112.00   1.00    9.13    --   89.04-125.00-180.00   85
 13  \w     13.00 117.00   1.00    9.13    --   89.04 -30.00  60.00  104
 14  \w     27.00 112.00   1.00    9.13    --   89.04-125.00 -30.00   85
 15  \w    106.00 163.00   1.00    9.13    --   89.04  77.00 -30.00   57
 16  \w    114.00 160.00   1.00    9.13    --   89.04  77.00 120.00   46
 17  \w    107.00 164.00   1.00    9.13    --   89.04  77.00-180.00   57
 18  \w     88.00 120.00   1.00    9.13    --   89.04 141.00  30.00   32
;
_diffrn_measurement_device 'four-circle diffractometer'
_diffrn_measurement_device_type 'SuperNova, Dual, Cu at home/near, AtlasS2'
_diffrn_measurement_method '\w scans'
_diffrn_orient_matrix_type 'CrysAlisPro convention (1999,Acta A55,543-557)'
_diffrn_orient_matrix_UB_11 -0.0013793000
_diffrn_orient_matrix_UB_12 0.0421898000
_diffrn_orient_matrix_UB_13 0.0088003000
_diffrn_orient_matrix_UB_21 0.0718429000
_diffrn_orient_matrix_UB_22 0.0010131000
_diffrn_orient_matrix_UB_23 -0.0228725000
_diffrn_orient_matrix_UB_31 -0.0087608000
_diffrn_orient_matrix_UB_32 0.0018598000
_diffrn_orient_matrix_UB_33 -0.1885310000
_diffrn_radiation_monochromator mirror
_diffrn_radiation_probe x-ray
_diffrn_radiation_type 'Cu K\a'
_diffrn_radiation_wavelength 1.54184
_diffrn_reflns_av_R_equivalents 0.0664
_diffrn_reflns_av_unetI/netI 0.0412
_diffrn_reflns_Laue_measured_fraction_full 0.997
_diffrn_reflns_Laue_measured_fraction_max 0.997
_diffrn_reflns_limit_h_max 25
_diffrn_reflns_limit_h_min -24
_diffrn_reflns_limit_k_max 8
_diffrn_reflns_limit_k_min -9
_diffrn_reflns_limit_l_max 42
_diffrn_reflns_limit_l_min -42
_diffrn_reflns_number 57052
_diffrn_reflns_point_group_measured_fraction_full 0.965
_diffrn_reflns_point_group_measured_fraction_max 0.965
_diffrn_reflns_theta_full 65.105
_diffrn_reflns_theta_max 65.105
_diffrn_reflns_theta_min 4.153
_diffrn_source 'micro-focus sealed X-ray tube'
_diffrn_source_type 'SuperNova (Cu) X-ray Source'
_exptl_absorpt_coefficient_mu 0.977
_exptl_absorpt_correction_T_max 1.00000
_exptl_absorpt_correction_T_min 0.75788
_exptl_absorpt_correction_type multi-scan
_exptl_absorpt_process_details
;
CrysAlisPro 1.171.40.82a (Rigaku Oxford Diffraction, 2020)
Empirical absorption correction using spherical harmonics,
implemented in SCALE3 ABSPACK scaling algorithm.
;
_exptl_crystal_colour 'clear colourless'
_exptl_crystal_density_diffrn 1.412
_exptl_crystal_description needle
_exptl_crystal_F_000 2784
_exptl_crystal_size_max 0.8
_exptl_crystal_size_mid 0.1
_exptl_crystal_size_min 0.05
_refine_diff_density_max 0.691
_refine_diff_density_min -0.330
_refine_diff_density_rms 0.102
_refine_ls_abs_structure_details
;
 Flack x determined using 3952 quotients [(I+)-(I-)]/[(I+)+(I-)]
 (Parsons, Flack and Wagner, Acta Cryst. B69 (2013) 249-259).
;
_refine_ls_abs_structure_Flack 0.33(7)
_refine_ls_extinction_method none
_refine_ls_goodness_of_fit_ref 1.060
_refine_ls_hydrogen_treatment constr
_refine_ls_matrix_type full
_refine_ls_number_parameters 894
_refine_ls_number_reflns 10364
_refine_ls_number_restraints 73
_refine_ls_restrained_S_all 1.062
_refine_ls_R_factor_all 0.0780
_refine_ls_R_factor_gt 0.0731
_refine_ls_shift/su_max 0.000
_refine_ls_shift/su_mean 0.000
_refine_ls_structure_factor_coef Fsqd
_refine_ls_weighting_details 'w=1/[\s^2^(Fo^2^)+(0.1305P)^2^+4.3216P] where P=(Fo^2^+2Fc^2^)/3'
_refine_ls_weighting_scheme calc
_refine_ls_wR_factor_gt 0.1888
_refine_ls_wR_factor_ref 0.1945
_reflns_Friedel_coverage 0.902
_reflns_Friedel_fraction_full 0.932
_reflns_Friedel_fraction_max 0.931
_reflns_number_gt 9451
_reflns_number_total 10364
_reflns_threshold_expression 'I > 2\s(I)'
_cod_data_source_file d3sc02417b2.cif
_cod_data_source_block gsy610
_cod_depositor_comments 'Adding full bibliography for 1569486--1569506.cif.'
_cod_database_code 1569486
_shelx_shelxl_version_number 2018/3
_chemical_oxdiff_formula 'C H O F'
_shelx_space_group_comment
;
The symmetry employed for this shelxl refinement is uniquely defined
by the following loop, which should always be used as a source of
symmetry information in preference to the above space-group names.
They are only intended as comments.
;
_reflns_odcompleteness_completeness 99.91
_reflns_odcompleteness_iscentric 1
_reflns_odcompleteness_theta 61.08
_olex2_refinement_description
;
1. Fixed Uiso
 At 1.2 times of:
  All C(H) groups, All C(H,H) groups
 At 1.5 times of:
  All C(H,H,H) groups
2. Rigid bond restraints
 C3, C3A, C2, C2A, C1
 with sigma for 1-2 distances of 0.01 and sigma for 1-3 distances of 0.01
3. Uiso/Uaniso restraints and constraints
C3 \\sim C3A \\sim C2 \\sim C2A \\sim C1: within 2A with sigma of 0.04 and
sigma for terminal atoms of 0.08 within 2A
Uanis(C3) \\sim Ueq, Uanis(C3A) \\sim Ueq, Uanis(C2) \\sim Ueq, Uanis(C2A)
\\sim Ueq: with sigma of 0.005 and sigma for terminal atoms of 0.01
4. Others
 Sof(H1B)=Sof(C3A)=Sof(H3AA)=Sof(H3AB)=Sof(H3AC)=Sof(C2A)=Sof(H2AA)=Sof(H2AB)=
 Sof(H2AC)=1-FVAR(1)
 Sof(H1A)=Sof(C2)=Sof(H2A)=Sof(H2B)=Sof(H2C)=Sof(C3)=Sof(H3A)=Sof(H3B)=
 Sof(H3C)=FVAR(1)
5.a Ternary CH refined with riding coordinates:
 C01H(H01H), C01I(H01I), C02G(H02O), C1(H1A), C1(H1B)
5.b Secondary CH2 refined with riding coordinates:
 C00P(H00C,H00D), C00X(H00A,H00B), C013(H01F,H01G), C01C(H01D,H01E), C020(H02K,
 H02L), C02B(H02A,H02B), C02C(H02M,H02N), C02L(H02I,H02J)
5.c Aromatic/amide H refined with riding coordinates:
 C00S(H00S), C014(H014), C016(H016), C019(H019), C01J(H01J), C01K(H01K),
 C01P(H01P), C01Q(H01Q), C01R(H01R), C021(H021), C022(H022), C023(H023),
 C024(H024), C025(H025), C026(H026), C028(H028), C029(H029), C02D(H02D),
 C02E(H02E), C02H(H02H)
5.d Idealised Me refined as rotating group:
 C01A(H01A,H01B,H01C), C01X(H01L,H01M,H01N), C02F(H02C,H02F,H02G), C02I(H02P,
 H02Q,H02R), C02J(H02S,H02T,H02U), C02M(H02V,H02W,H02X), C2(H2A,H2B,H2C),
 C3(H3A,H3B,H3C), C3A(H3AA,H3AB,H3AC), C2A(H2AA,H2AB,H2AC)
;
_olex2_submission_special_instructions 'No special instructions were received'
_oxdiff_exptl_absorpt_empirical_details
;
Empirical correction (ABSPACK) includes:
- Absorption correction using spherical harmonics
- Frame scaling
;
_oxdiff_exptl_absorpt_empirical_full_max 1.334
_oxdiff_exptl_absorpt_empirical_full_min 0.649

loop_
_space_group_symop_operation_xyz
'x, y, z'
'-x, -y, z+1/2'
'x+1/2, -y+1/2, z'
'-x+1/2, y+1/2, z+1/2'

loop_
_atom_site_label
_atom_site_type_symbol
_atom_site_fract_x
_atom_site_fract_y
_atom_site_fract_z
_atom_site_U_iso_or_equiv
_atom_site_adp_type
_atom_site_occupancy
_atom_site_site_symmetry_order
_atom_site_calc_flag
_atom_site_refinement_flags_posn
_atom_site_refinement_flags_adp
_atom_site_refinement_flags_occupancy
_atom_site_disorder_assembly
_atom_site_disorder_group
O001 O 0.3591(2) 0.7616(5) 0.36310(12) 0.0261(9) Uani 1 1 d . . . . .
F002 F 0.29957(19) 1.2133(5) 0.42269(10) 0.0382(9) Uani 1 1 d . . . . .
F003 F 0.40490(17) 1.3188(5) 0.39109(11) 0.0361(9) Uani 1 1 d . . . . .
O004 O 0.3441(2) 0.5515(5) 0.49100(12) 0.0263(9) Uani 1 1 d . . . . .
F005 F 0.46425(19) 0.7072(5) 0.59529(11) 0.0392(9) Uani 1 1 d . . . . .
F006 F 0.35801(17) 0.8146(5) 0.62622(11) 0.0370(9) Uani 1 1 d . . . . .
F007 F 0.57416(18) 0.8064(6) 0.70528(11) 0.0430(10) Uani 1 1 d . . . . .
F008 F 0.46681(19) 0.9016(6) 0.73735(11) 0.0437(10) Uani 1 1 d . . . . .
F009 F 0.19038(19) 1.2873(6) 0.31132(11) 0.0457(10) Uani 1 1 d . . . . .
O00A O 0.1606(2) 0.5968(5) 0.45427(12) 0.0275(10) Uani 1 1 d . . . . .
O00B O 0.60173(19) 0.0987(5) 0.56263(13) 0.0271(10) Uani 1 1 d . . . . .
F00C F 0.2981(2) 1.3786(6) 0.27906(12) 0.0479(11) Uani 1 1 d . . . . .
O00D O 0.4095(2) 1.3973(5) 0.31770(14) 0.0331(11) Uani 1 1 d . . . . .
O00E O 0.5766(2) 0.6884(6) 0.63558(13) 0.0324(10) Uani 1 1 d . . . . .
O00F O 0.1880(2) 1.1819(5) 0.38190(13) 0.0323(10) Uani 1 1 d . . . . .
O00G O 0.4176(2) 0.0529(5) 0.52598(13) 0.0277(10) Uani 1 1 d . . . . .
O00H O 0.3546(2) 0.9049(5) 0.69933(13) 0.0315(10) Uani 1 1 d . . . . .
O00I O 0.4044(2) 0.2689(6) 0.65487(14) 0.0339(11) Uani 1 1 d . . . . .
O00J O 0.5101(2) -0.0808(6) 0.52410(14) 0.0354(11) Uani 1 1 d . . . . .
O00K O 0.5793(3) 0.2681(6) 0.69257(16) 0.0468(14) Uani 1 1 d . . . . .
O00L O 0.2514(2) 0.4194(6) 0.49348(14) 0.0364(11) Uani 1 1 d . . . . .
O00M O 0.2689(2) 0.9276(6) 0.32392(14) 0.0393(12) Uani 1 1 d . . . . .
O00N O 0.4961(2) 0.4350(6) 0.69269(14) 0.0380(11) Uani 1 1 d . . . . .
O00O O 0.1839(3) 0.7638(6) 0.32439(16) 0.0471(14) Uani 1 1 d . . . . .
C00P C 0.4227(3) 0.7564(7) 0.37416(19) 0.0261(13) Uani 1 1 d . . . . .
H00C H 0.440830 0.647789 0.367630 0.031 Uiso 1 1 calc R U . . .
H00D H 0.425180 0.768895 0.401134 0.031 Uiso 1 1 calc R U . . .
C00Q C 0.1143(3) 0.8666(7) 0.46455(17) 0.0224(12) Uani 1 1 d . . . . .
C00R C 0.3125(3) 0.7194(7) 0.38655(18) 0.0243(12) Uani 1 1 d . . . . .
C00S C 0.5619(3) 0.2082(7) 0.61866(18) 0.0252(13) Uani 1 1 d . . . . .
H00S H 0.603922 0.227914 0.626222 0.030 Uiso 1 1 calc R U . . .
C00T C 0.5507(3) 0.1382(6) 0.58441(16) 0.0207(12) Uani 1 1 d . . . . .
C00U C 0.2508(3) 0.7464(7) 0.37473(16) 0.0227(12) Uani 1 1 d . . . . .
C00V C 0.2867(3) 0.5149(7) 0.47857(17) 0.0230(13) Uani 1 1 d . . . . .
C00W C 0.4664(3) 0.7605(7) 0.63034(17) 0.0259(13) Uani 1 1 d . . . . .
C00X C 0.6022(3) 0.7583(6) 0.60171(19) 0.0242(13) Uani 1 1 d . . . . .
H00A H 0.627647 0.857620 0.607065 0.029 Uiso 1 1 calc R U . . .
H00B H 0.567917 0.789178 0.584687 0.029 Uiso 1 1 calc R U . . .
C00Y C 0.2372(3) 0.8235(7) 0.33820(17) 0.0250(13) Uani 1 1 d . . . . .
C00Z C 0.5128(3) 0.2499(7) 0.64204(18) 0.0238(13) Uani 1 1 d . . . . .
C010 C 0.4683(3) 1.1356(7) 0.31835(18) 0.0282(13) Uani 1 1 d . . . . .
C011 C 0.5228(3) 0.7564(7) 0.64875(18) 0.0244(13) Uani 1 1 d . . . . .
C012 C 0.4890(3) 0.1028(7) 0.57396(16) 0.0210(12) Uani 1 1 d . . . . .
C013 C 0.1452(3) 0.7205(8) 0.48203(18) 0.0281(13) Uani 1 1 d . . . . .
H01F H 0.184089 0.756087 0.494681 0.034 Uiso 1 1 calc R U . . .
H01G H 0.116710 0.671745 0.500542 0.034 Uiso 1 1 calc R U . . .
C014 C 0.6147(3) 0.5002(7) 0.56513(16) 0.0229(12) Uani 1 1 d . . . . .
H014 H 0.571010 0.506579 0.560038 0.028 Uiso 1 1 calc R U . . .
C015 C 0.2417(3) 1.2505(7) 0.36781(19) 0.0271(14) Uani 1 1 d . . . . .
C016 C 0.1488(3) 0.9962(8) 0.45144(17) 0.0259(13) Uani 1 1 d . . . . .
H016 H 0.192734 0.999455 0.455978 0.031 Uiso 1 1 calc R U . . .
C017 C 0.1208(3) 1.1242(7) 0.43144(17) 0.0236(12) Uani 1 1 d . . . . .
C018 C 0.4095(3) 0.8584(7) 0.68291(18) 0.0241(13) Uani 1 1 d . . . . .
C019 C 0.3231(3) 0.6443(7) 0.42031(16) 0.0215(12) Uani 1 1 d . . . . .
H019 H 0.364884 0.620139 0.427782 0.026 Uiso 1 1 calc R U . . .
C01A C 0.3284(3) -0.0150(8) 0.4895(2) 0.0302(14) Uani 1 1 d . . . . .
H01A H 0.311354 -0.087944 0.508505 0.045 Uiso 1 1 calc R U . . .
H01B H 0.313943 -0.051994 0.465371 0.045 Uiso 1 1 calc R U . . .
H01C H 0.314040 0.098143 0.493888 0.045 Uiso 1 1 calc R U . . .
C01B C 0.2973(3) 1.2584(7) 0.38771(19) 0.0271(13) Uani 1 1 d . . . . .
C01C C 0.3274(3) 0.7717(8) 0.7222(2) 0.0330(15) Uani 1 1 d . . . . .
H01D H 0.295789 0.819518 0.739045 0.040 Uiso 1 1 calc R U . . .
H01E H 0.361036 0.721564 0.737336 0.040 Uiso 1 1 calc R U . . .
C01D C 0.4115(3) 0.8133(7) 0.64657(18) 0.0241(12) Uani 1 1 d . . . . .
C01E C 0.2727(3) 0.6038(7) 0.44340(17) 0.0217(12) Uani 1 1 d . . . . .
C01F C 0.4504(3) 0.2237(7) 0.63044(17) 0.0237(12) Uani 1 1 d . . . . .
C01G C 0.4602(3) 0.8911(7) 0.35608(17) 0.0253(13) Uani 1 1 d . . . . .
C01H C 0.3994(3) -0.0201(7) 0.49077(18) 0.0286(13) Uani 1 1 d . . . . .
H01H H 0.413521 -0.137792 0.490133 0.034 Uiso 1 1 calc R U . . .
C01I C 0.3617(3) 0.4792(7) 0.52625(18) 0.0267(13) Uani 1 1 d . . . . .
H01I H 0.347254 0.361863 0.527227 0.032 Uiso 1 1 calc R U . . .
C01J C 0.0485(3) 0.8660(7) 0.45910(18) 0.0270(13) Uani 1 1 d . . . . .
H01J H 0.023740 0.777989 0.468439 0.032 Uiso 1 1 calc R U . . .
C01K C 0.4400(3) 0.1463(7) 0.59717(17) 0.0256(13) Uani 1 1 d . . . . .
H01K H 0.398109 0.122199 0.589983 0.031 Uiso 1 1 calc R U . . .
C01L C 0.4661(3) 0.8590(8) 0.70159(18) 0.0295(14) Uani 1 1 d . . . . .
C01M C 0.4753(3) 0.0144(7) 0.53867(17) 0.0235(12) Uani 1 1 d . . . . .
C01N C 0.2110(3) 0.6360(7) 0.43209(17) 0.0236(12) Uani 1 1 d . . . . .
C01O C 0.3526(3) 1.3105(7) 0.37076(18) 0.0254(13) Uani 1 1 d . . . . .
C01P C 0.5245(3) 0.8960(8) 0.3619(2) 0.0317(14) Uani 1 1 d . . . . .
H01P H 0.543631 0.814720 0.376975 0.038 Uiso 1 1 calc R U . . .
C01Q C 0.3324(3) 0.5126(7) 0.68444(19) 0.0283(13) Uani 1 1 d . . . . .
H01Q H 0.375970 0.505510 0.689876 0.034 Uiso 1 1 calc R U . . .
C01R C 0.4320(3) 1.0091(7) 0.33367(17) 0.0248(12) Uani 1 1 d . . . . .
H01R H 0.388261 1.003720 0.328801 0.030 Uiso 1 1 calc R U . . .
C01S C 0.2429(3) 1.2959(8) 0.3319(2) 0.0312(14) Uani 1 1 d . . . . .
C01T C 0.6482(3) 0.3674(8) 0.55216(17) 0.0259(12) Uani 1 1 d . . . . .
C01U C 0.5267(3) 0.3314(7) 0.67805(18) 0.0275(13) Uani 1 1 d . . . . .
C01V C 0.6424(3) 0.6247(7) 0.58529(18) 0.0259(13) Uani 1 1 d . . . . .
C01W C 0.3046(3) 0.3951(7) 0.66160(18) 0.0256(13) Uani 1 1 d . . . . .
C01X C 0.4333(3) 0.4844(8) 0.5273(2) 0.0312(14) Uani 1 1 d . . . . .
H01L H 0.450163 0.432368 0.505172 0.047 Uiso 1 1 calc R U . . .
H01M H 0.448275 0.424699 0.549019 0.047 Uiso 1 1 calc R U . . .
H01N H 0.447359 0.599374 0.528545 0.047 Uiso 1 1 calc R U . . .
C01Y C 0.3546(3) 1.3520(7) 0.33447(19) 0.0275(13) Uani 1 1 d . . . . .
C01Z C 0.5206(3) 0.8090(8) 0.68526(17) 0.0272(13) Uani 1 1 d . . . . .
C020 C 0.1606(3) 1.2556(8) 0.4144(2) 0.0305(15) Uani 1 1 d . . . . .
H02K H 0.134796 1.352714 0.407749 0.037 Uiso 1 1 calc R U . . .
H02L H 0.193959 1.291362 0.431590 0.037 Uiso 1 1 calc R U . . .
C021 C 0.2013(3) 0.7042(7) 0.39787(17) 0.0233(12) Uani 1 1 d . . . . .
H021 H 0.159458 0.722999 0.389838 0.028 Uiso 1 1 calc R U . . .
C022 C 0.7418(3) 0.4904(8) 0.5775(2) 0.0333(15) Uani 1 1 d . . . . .
H022 H 0.785993 0.488435 0.581081 0.040 Uiso 1 1 calc R U . . .
C023 C 0.7069(3) 0.6200(7) 0.59144(19) 0.0289(14) Uani 1 1 d . . . . .
H023 H 0.726835 0.705074 0.605085 0.035 Uiso 1 1 calc R U . . .
C024 C 0.7131(3) 0.3637(8) 0.55841(19) 0.0305(14) Uani 1 1 d . . . . .
H024 H 0.737438 0.273981 0.549514 0.037 Uiso 1 1 calc R U . . .
C025 C 0.5610(3) 1.0173(9) 0.3461(2) 0.0357(16) Uani 1 1 d . . . . .
H025 H 0.605206 1.017675 0.349599 0.043 Uiso 1 1 calc R U . . .
C026 C 0.0559(3) 1.1218(7) 0.42562(19) 0.0285(13) Uani 1 1 d . . . . .
H026 H 0.036273 1.206917 0.411856 0.034 Uiso 1 1 calc R U . . .
C027 C 0.2969(3) 0.6393(8) 0.69921(18) 0.0281(13) Uani 1 1 d . . . . .
C028 C 0.5323(3) 1.1397(8) 0.3249(2) 0.0327(14) Uani 1 1 d . . . . .
H028 H 0.556988 1.226359 0.314882 0.039 Uiso 1 1 calc R U . . .
C029 C 0.0205(3) 0.9936(8) 0.4402(2) 0.0323(14) Uani 1 1 d . . . . .
H029 H -0.023808 0.993813 0.437013 0.039 Uiso 1 1 calc R U . . .
C02A C 0.2983(3) 1.3418(8) 0.31466(18) 0.0311(14) Uani 1 1 d . . . . .
C02B C 0.6164(3) 0.2243(7) 0.53484(18) 0.0257(13) Uani 1 1 d . . . . .
H02A H 0.577143 0.261425 0.522832 0.031 Uiso 1 1 calc R U . . .
H02B H 0.644016 0.176084 0.515809 0.031 Uiso 1 1 calc R U . . .
C02C C 0.4381(3) 1.2671(8) 0.29551(19) 0.0314(14) Uani 1 1 d . . . . .
H02M H 0.470063 1.316554 0.279171 0.038 Uiso 1 1 calc R U . . .
H02N H 0.405331 1.216255 0.279872 0.038 Uiso 1 1 calc R U . . .
C02D C 0.2398(3) 0.4061(9) 0.6543(2) 0.0346(15) Uani 1 1 d . . . . .
H02D H 0.220320 0.328716 0.638324 0.041 Uiso 1 1 calc R U . . .
C02E C 0.2326(3) 0.6478(8) 0.6922(2) 0.0353(15) Uani 1 1 d . . . . .
H02E H 0.208312 0.734759 0.702375 0.042 Uiso 1 1 calc R U . . .
C02F C 0.4307(4) 0.0724(10) 0.4602(2) 0.0424(17) Uani 1 1 d . . . . .
H02C H 0.418610 0.188959 0.461317 0.064 Uiso 1 1 calc R U . . .
H02F H 0.417601 0.025815 0.436586 0.064 Uiso 1 1 calc R U . . .
H02G H 0.476414 0.062844 0.462655 0.064 Uiso 1 1 calc R U . . .
C02G C 0.1618(4) 0.8334(9) 0.2893(2) 0.0437(18) Uani 1 1 d . . . . .
H02O H 0.194256 0.909302 0.278904 0.052 Uiso 1 1 calc R U . . .
C02H C 0.2043(3) 0.5307(9) 0.6704(2) 0.0394(17) Uani 1 1 d . . . . .
H02H H 0.160217 0.534858 0.666465 0.047 Uiso 1 1 calc R U . . .
C02I C 0.1510(6) 0.6932(13) 0.2642(3) 0.066(3) Uani 1 1 d . . . . .
H02P H 0.191302 0.642233 0.257911 0.099 Uiso 1 1 calc R U . . .
H02Q H 0.130468 0.732951 0.241837 0.099 Uiso 1 1 calc R U . . .
H02R H 0.124014 0.611557 0.276254 0.099 Uiso 1 1 calc R U . . .
C02J C 0.3314(3) 0.5757(9) 0.55709(19) 0.0369(15) Uani 1 1 d . . . . .
H02S H 0.344072 0.691783 0.555463 0.055 Uiso 1 1 calc R U . . .
H02T H 0.344898 0.530270 0.580720 0.055 Uiso 1 1 calc R U . . .
H02U H 0.285603 0.567673 0.555053 0.055 Uiso 1 1 calc R U . . .
C02L C 0.3400(3) 0.2607(8) 0.6425(2) 0.0323(15) Uani 1 1 d . . . . .
H02I H 0.321674 0.151795 0.648613 0.039 Uiso 1 1 calc R U . . .
H02J H 0.337921 0.276159 0.615616 0.039 Uiso 1 1 calc R U . . .
C02M C 0.1044(6) 0.9252(13) 0.2979(3) 0.080(3) Uani 1 1 d . . . . .
H02V H 0.072665 0.849199 0.307547 0.120 Uiso 1 1 calc R U . . .
H02W H 0.088522 0.978048 0.275596 0.120 Uiso 1 1 calc R U . . .
H02X H 0.113752 1.009784 0.316338 0.120 Uiso 1 1 calc R U . . .
C1 C 0.6021(4) 0.3376(10) 0.7270(2) 0.052(2) Uani 1 1 d . U . . .
H1A H 0.575574 0.434091 0.734286 0.063 Uiso 0.36(3) 1 calc R U P A 1
H1B H 0.596365 0.460087 0.726944 0.063 Uiso 0.64(3) 1 calc R U P A 2
C2 C 0.603(2) 0.225(4) 0.7539(9) 0.072(8) Uani 0.36(3) 1 d . U P A 1
H2A H 0.645220 0.213804 0.763637 0.108 Uiso 0.36(3) 1 calc R U P A 1
H2B H 0.588553 0.118170 0.744142 0.108 Uiso 0.36(3) 1 calc R U P A 1
H2C H 0.574114 0.259722 0.773567 0.108 Uiso 0.36(3) 1 calc R U P A 1
C3 C 0.6709(17) 0.402(5) 0.7119(11) 0.081(9) Uani 0.36(3) 1 d . U P A 1
H3A H 0.691899 0.465859 0.731140 0.122 Uiso 0.36(3) 1 calc R U P A 1
H3B H 0.664868 0.471254 0.690199 0.122 Uiso 0.36(3) 1 calc R U P A 1
H3C H 0.696928 0.306306 0.705439 0.122 Uiso 0.36(3) 1 calc R U P A 1
C3A C 0.6698(9) 0.296(3) 0.7312(6) 0.087(6) Uani 0.64(3) 1 d . U P A 2
H3AA H 0.685197 0.340141 0.754612 0.130 Uiso 0.64(3) 1 calc R U P A 2
H3AB H 0.693661 0.345241 0.711012 0.130 Uiso 0.64(3) 1 calc R U P A 2
H3AC H 0.675043 0.176108 0.730897 0.130 Uiso 0.64(3) 1 calc R U P A 2
C2A C 0.5587(12) 0.257(2) 0.7575(4) 0.071(5) Uani 0.64(3) 1 d . U P A 2
H2AA H 0.559930 0.136186 0.755132 0.106 Uiso 0.64(3) 1 calc R U P A 2
H2AB H 0.515448 0.295362 0.754466 0.106 Uiso 0.64(3) 1 calc R U P A 2
H2AC H 0.574077 0.288258 0.781892 0.106 Uiso 0.64(3) 1 calc R U P A 2

loop_
_atom_site_aniso_label
_atom_site_aniso_U_11
_atom_site_aniso_U_22
_atom_site_aniso_U_33
_atom_site_aniso_U_23
_atom_site_aniso_U_13
_atom_site_aniso_U_12
O001 0.029(2) 0.031(2) 0.019(2) 0.0034(16) 0.0025(16) -0.0049(19)
F002 0.041(2) 0.053(2) 0.0210(19) 0.0088(17) 0.0024(16) 0.0018(18)
F003 0.0241(18) 0.045(2) 0.039(2) -0.0012(18) -0.0051(16) -0.0005(16)
O004 0.027(2) 0.029(2) 0.023(2) 0.0094(18) -0.0062(18) -0.0073(18)
F005 0.035(2) 0.056(2) 0.026(2) -0.0144(18) 0.0031(16) -0.0063(18)
F006 0.0217(19) 0.052(2) 0.038(2) 0.0021(18) -0.0053(15) 0.0018(16)
F007 0.0246(19) 0.069(3) 0.035(2) -0.004(2) -0.0049(17) 0.0048(18)
F008 0.036(2) 0.067(3) 0.028(2) -0.0152(19) 0.0010(17) 0.0021(19)
F009 0.027(2) 0.076(3) 0.034(2) 0.004(2) -0.0064(16) -0.007(2)
O00A 0.021(2) 0.022(2) 0.039(3) 0.0039(18) 0.0085(18) -0.0025(17)
O00B 0.020(2) 0.022(2) 0.040(3) 0.0041(18) 0.0077(18) 0.0040(16)
F00C 0.040(2) 0.073(3) 0.031(2) 0.020(2) 0.0003(18) -0.001(2)
O00D 0.028(2) 0.022(2) 0.048(3) 0.005(2) 0.012(2) -0.0046(18)
O00E 0.028(2) 0.037(2) 0.032(2) 0.006(2) 0.0104(19) 0.0111(18)
O00F 0.031(2) 0.029(2) 0.038(3) -0.0052(19) 0.0116(19) -0.0152(18)
O00G 0.030(2) 0.024(2) 0.029(2) -0.0023(18) 0.0008(19) 0.0056(17)
O00H 0.025(2) 0.027(2) 0.042(3) 0.0001(19) 0.010(2) 0.0056(18)
O00I 0.020(2) 0.048(3) 0.033(3) -0.009(2) 0.0028(18) 0.0078(19)
O00J 0.027(2) 0.035(2) 0.044(3) -0.013(2) 0.003(2) 0.010(2)
O00K 0.053(3) 0.042(3) 0.045(3) -0.019(2) -0.023(3) 0.022(2)
O00L 0.030(2) 0.041(2) 0.038(3) 0.014(2) 0.001(2) -0.008(2)
O00M 0.031(2) 0.043(3) 0.043(3) 0.017(2) -0.004(2) -0.011(2)
O00N 0.038(3) 0.033(2) 0.043(3) -0.010(2) -0.001(2) 0.010(2)
O00O 0.063(3) 0.041(3) 0.038(3) 0.015(2) -0.021(3) -0.026(3)
C00P 0.023(3) 0.025(3) 0.030(4) 0.007(2) 0.004(2) -0.001(3)
C00Q 0.026(3) 0.015(3) 0.026(3) -0.006(2) 0.003(3) 0.000(2)
C00R 0.020(3) 0.023(3) 0.029(3) -0.002(3) 0.004(2) -0.005(2)
C00S 0.019(3) 0.023(3) 0.033(3) 0.004(3) 0.000(2) 0.002(2)
C00T 0.020(3) 0.015(3) 0.028(3) 0.000(2) 0.005(2) 0.002(2)
C00U 0.032(3) 0.018(3) 0.018(3) -0.001(2) 0.000(2) 0.001(3)
C00V 0.025(3) 0.018(3) 0.026(3) -0.002(2) 0.006(3) -0.002(2)
C00W 0.039(3) 0.023(3) 0.016(3) -0.004(2) 0.003(3) -0.003(3)
C00X 0.033(3) 0.010(3) 0.029(3) -0.001(2) 0.011(2) 0.000(2)
C00Y 0.026(3) 0.021(3) 0.027(3) -0.002(2) -0.002(2) -0.004(2)
C00Z 0.030(3) 0.013(3) 0.028(3) -0.001(2) 0.000(3) 0.005(2)
C010 0.032(3) 0.023(3) 0.030(3) 0.001(2) 0.010(3) -0.002(2)
C011 0.032(3) 0.015(3) 0.026(3) -0.001(2) 0.005(2) 0.001(2)
C012 0.017(3) 0.019(3) 0.027(3) 0.000(2) 0.002(2) 0.001(2)
C013 0.026(3) 0.031(3) 0.028(3) 0.003(3) 0.008(3) -0.001(3)
C014 0.018(3) 0.023(3) 0.028(3) 0.004(2) 0.004(2) 0.002(2)
C015 0.030(3) 0.024(3) 0.027(3) -0.003(2) 0.004(3) -0.009(3)
C016 0.017(3) 0.030(3) 0.030(3) -0.001(3) 0.003(2) 0.004(2)
C017 0.026(3) 0.013(3) 0.032(3) -0.002(2) 0.005(2) -0.001(2)
C018 0.024(3) 0.017(3) 0.031(3) 0.000(2) 0.005(2) 0.005(2)
C019 0.020(3) 0.018(3) 0.026(3) 0.001(2) 0.000(2) 0.000(2)
C01A 0.033(4) 0.025(3) 0.033(3) -0.002(3) -0.004(3) 0.004(3)
C01B 0.032(3) 0.020(3) 0.029(4) 0.001(2) -0.003(3) -0.001(3)
C01C 0.030(3) 0.033(3) 0.036(4) -0.003(3) 0.011(3) 0.001(3)
C01D 0.019(3) 0.020(3) 0.033(3) 0.003(2) -0.004(2) 0.002(2)
C01E 0.019(3) 0.017(3) 0.029(3) 0.000(2) 0.001(2) -0.001(2)
C01F 0.027(3) 0.025(3) 0.019(3) 0.001(2) 0.007(2) 0.005(2)
C01G 0.021(3) 0.023(3) 0.032(3) -0.004(2) 0.004(2) -0.004(2)
C01H 0.043(4) 0.019(3) 0.024(3) -0.005(2) 0.001(3) 0.004(3)
C01I 0.031(3) 0.020(3) 0.029(3) 0.006(2) -0.006(3) -0.003(2)
C01J 0.021(3) 0.024(3) 0.035(3) 0.004(3) 0.006(3) -0.005(2)
C01K 0.020(3) 0.026(3) 0.031(3) 0.002(2) 0.002(3) 0.005(2)
C01L 0.030(3) 0.030(3) 0.028(3) -0.005(3) 0.003(3) 0.001(3)
C01M 0.018(3) 0.025(3) 0.028(3) 0.000(2) 0.005(2) 0.000(2)
C01N 0.018(3) 0.021(3) 0.032(3) -0.002(2) 0.007(2) -0.002(2)
C01O 0.026(3) 0.023(3) 0.028(3) -0.005(2) -0.002(3) 0.003(2)
C01P 0.020(3) 0.029(3) 0.046(4) 0.007(3) -0.002(3) -0.004(2)
C01Q 0.022(3) 0.024(3) 0.039(4) 0.007(3) 0.007(3) 0.002(2)
C01R 0.017(3) 0.031(3) 0.026(3) -0.002(2) 0.004(2) -0.001(2)
C01S 0.017(3) 0.039(4) 0.037(4) 0.002(3) -0.003(3) -0.006(2)
C01T 0.022(3) 0.031(3) 0.025(3) 0.002(2) 0.005(2) -0.002(2)
C01U 0.031(3) 0.017(3) 0.034(3) 0.003(2) -0.004(3) 0.003(3)
C01V 0.023(3) 0.023(3) 0.031(3) 0.001(2) 0.007(2) 0.002(2)
C01W 0.020(3) 0.027(3) 0.030(3) 0.002(2) 0.007(2) 0.002(2)
C01X 0.033(4) 0.028(3) 0.032(3) 0.003(3) -0.003(3) -0.002(3)
C01Y 0.018(3) 0.026(3) 0.039(4) 0.001(3) 0.004(3) 0.000(2)
C01Z 0.023(3) 0.032(3) 0.027(3) 0.002(3) -0.004(2) 0.002(2)
C020 0.031(3) 0.029(3) 0.032(4) -0.001(2) 0.010(3) -0.003(3)
C021 0.018(3) 0.019(3) 0.032(3) 0.001(2) 0.001(2) -0.005(2)
C022 0.018(3) 0.032(3) 0.050(4) -0.006(3) 0.000(3) -0.001(2)
C023 0.022(3) 0.023(3) 0.042(4) -0.005(3) 0.006(3) -0.003(2)
C024 0.020(3) 0.033(3) 0.038(4) -0.005(3) 0.006(3) 0.004(2)
C025 0.022(3) 0.040(4) 0.046(4) 0.005(3) 0.004(3) -0.003(3)
C026 0.024(3) 0.023(3) 0.038(3) 0.001(3) 0.000(3) 0.005(2)
C027 0.030(3) 0.029(3) 0.025(3) 0.005(3) 0.006(3) 0.004(3)
C028 0.024(3) 0.034(3) 0.040(4) 0.001(3) 0.008(3) -0.009(3)
C029 0.019(3) 0.037(3) 0.041(4) 0.001(3) 0.003(3) -0.002(3)
C02A 0.026(3) 0.041(4) 0.027(3) 0.004(3) 0.002(3) -0.002(3)
C02B 0.032(3) 0.019(3) 0.027(3) -0.002(2) 0.006(3) -0.005(2)
C02C 0.036(3) 0.034(3) 0.024(3) 0.001(3) 0.007(3) -0.002(3)
C02D 0.026(3) 0.040(4) 0.038(4) -0.007(3) 0.003(3) 0.003(3)
C02E 0.025(3) 0.033(3) 0.048(4) 0.000(3) 0.009(3) 0.011(3)
C02F 0.046(4) 0.047(4) 0.034(4) 0.001(3) 0.001(3) -0.004(3)
C02G 0.048(4) 0.038(4) 0.045(4) 0.017(3) -0.020(4) -0.016(3)
C02H 0.025(3) 0.039(4) 0.054(5) -0.003(3) 0.000(3) 0.010(3)
C02I 0.086(7) 0.060(5) 0.053(6) 0.001(4) -0.017(5) 0.006(5)
C02J 0.040(4) 0.041(4) 0.030(3) -0.002(3) -0.001(3) 0.004(3)
C02L 0.023(3) 0.035(3) 0.039(4) -0.001(3) 0.001(3) 0.006(3)
C02M 0.112(9) 0.056(6) 0.072(7) 0.010(5) -0.004(6) 0.038(6)
C1 0.067(5) 0.041(4) 0.049(5) -0.017(3) -0.029(4) 0.011(4)
C2 0.088(15) 0.079(13) 0.050(11) 0.000(9) -0.023(10) -0.014(11)
C3 0.086(12) 0.078(14) 0.080(14) -0.029(11) -0.012(10) -0.030(11)
C3A 0.080(8) 0.094(11) 0.087(10) -0.037(9) -0.047(7) 0.024(8)
C2A 0.123(11) 0.059(8) 0.030(6) 0.000(5) -0.025(7) -0.005(8)

loop_
_atom_type_symbol
_atom_type_description
_atom_type_scat_dispersion_real
_atom_type_scat_dispersion_imag
_atom_type_scat_source
C C 0.0181 0.0091 'International Tables Vol C Tables 4.2.6.8 and 6.1.1.4'
H H 0.0000 0.0000 'International Tables Vol C Tables 4.2.6.8 and 6.1.1.4'
F F 0.0727 0.0534 'International Tables Vol C Tables 4.2.6.8 and 6.1.1.4'
O O 0.0492 0.0322 'International Tables Vol C Tables 4.2.6.8 and 6.1.1.4'

loop_
_geom_angle_atom_site_label_1
_geom_angle_atom_site_label_2
_geom_angle_atom_site_label_3
_geom_angle
_geom_angle_site_symmetry_1
_geom_angle_site_symmetry_3
_geom_angle_publ_flag
C00R O001 C00P 120.9(5) . . ?
C00V O004 C01I 116.4(5) . . ?
C01N O00A C013 114.9(4) . . ?
C00T O00B C02B 113.7(4) . . ?
C01Y O00D C02C 114.1(5) . . ?
C011 O00E C00X 117.1(5) . . ?
C015 O00F C020 118.3(5) . . ?
C01M O00G C01H 116.6(5) . . ?
C018 O00H C01C 112.4(4) . . ?
C01F O00I C02L 117.6(5) . . ?
C01U O00K C1 118.0(6) . . ?
C00Y O00O C02G 117.4(5) . . ?
O001 C00P H00C 109.4 . . ?
O001 C00P H00D 109.4 . . ?
O001 C00P C01G 111.2(5) . . ?
H00C C00P H00D 108.0 . . ?
C01G C00P H00C 109.4 . . ?
C01G C00P H00D 109.4 . . ?
C016 C00Q C013 121.3(5) . . ?
C016 C00Q C01J 119.1(6) . . ?
C01J C00Q C013 119.5(5) . . ?
O001 C00R C00U 117.0(6) . . ?
O001 C00R C019 123.4(5) . . ?
C019 C00R C00U 119.5(5) . . ?
C00T C00S H00S 119.3 . . ?
C00Z C00S H00S 119.3 . . ?
C00Z C00S C00T 121.4(6) . . ?
O00B C00T C00S 118.4(5) . . ?
O00B C00T C012 122.3(5) . . ?
C00S C00T C012 119.2(5) . . ?
C00R C00U C00Y 121.3(5) . . ?
C021 C00U C00R 119.0(6) . . ?
C021 C00U C00Y 119.7(5) . . ?
O004 C00V C01E 111.4(5) . . ?
O00L C00V O004 124.0(6) . . ?
O00L C00V C01E 124.6(6) . . ?
F005 C00W C011 118.9(5) . . ?
F005 C00W C01D 118.5(6) . . ?
C011 C00W C01D 122.6(6) . . ?
O00E C00X H00A 110.6 . . ?
O00E C00X H00B 110.6 . . ?
O00E C00X C01V 105.6(4) . . ?
H00A C00X H00B 108.7 . . ?
C01V C00X H00A 110.6 . . ?
C01V C00X H00B 110.6 . . ?
O00M C00Y O00O 124.8(6) . . ?
O00M C00Y C00U 124.7(6) . . ?
O00O C00Y C00U 110.4(5) . . ?
C00S C00Z C01F 119.2(6) . . ?
C00S C00Z C01U 119.7(5) . . ?
C01F C00Z C01U 121.0(5) . . ?
C01R C010 C02C 120.4(6) . . ?
C028 C010 C01R 119.4(6) . . ?
C028 C010 C02C 120.1(6) . . ?
O00E C011 C00W 125.0(6) . . ?
O00E C011 C01Z 119.3(6) . . ?
C00W C011 C01Z 115.3(6) . . ?
C00T C012 C01M 120.9(5) . . ?
C01K C012 C00T 119.2(5) . . ?
C01K C012 C01M 119.8(5) . . ?
O00A C013 C00Q 110.2(5) . . ?
O00A C013 H01F 109.6 . . ?
O00A C013 H01G 109.6 . . ?
C00Q C013 H01F 109.6 . . ?
C00Q C013 H01G 109.6 . . ?
H01F C013 H01G 108.1 . . ?
C01T C014 H014 118.9 . . ?
C01T C014 C01V 122.3(6) . . ?
C01V C014 H014 118.9 . . ?
O00F C015 C01B 122.2(6) . . ?
C01S C015 O00F 119.0(6) . . ?
C01S C015 C01B 118.3(6) . . ?
C00Q C016 H016 119.3 . . ?
C00Q C016 C017 121.4(6) . . ?
C017 C016 H016 119.3 . . ?
C016 C017 C020 120.0(6) . . ?
C026 C017 C016 119.3(5) . . ?
C026 C017 C020 120.5(6) . . ?
O00H C018 C01D 121.5(6) . . ?
O00H C018 C01L 121.9(6) . . ?
C01D C018 C01L 116.6(5) . . ?
C00R C019 H019 119.7 . . ?
C00R C019 C01E 120.6(5) . . ?
C01E C019 H019 119.7 . . ?
H01A C01A H01B 109.5 . . ?
H01A C01A H01C 109.5 . . ?
H01B C01A H01C 109.5 . . ?
C01H C01A H01A 109.5 . . ?
C01H C01A H01B 109.5 . . ?
C01H C01A H01C 109.5 . . ?
F002 C01B C015 121.3(6) . . ?
F002 C01B C01O 118.6(6) . . ?
C015 C01B C01O 120.1(6) . . ?
O00H C01C H01D 109.2 . . ?
O00H C01C H01E 109.2 . . ?
O00H C01C C027 111.9(6) . . ?
H01D C01C H01E 107.9 . . ?
C027 C01C H01D 109.2 . . ?
C027 C01C H01E 109.2 . . ?
F006 C01D C00W 118.6(6) . . ?
F006 C01D C018 119.9(5) . . ?
C018 C01D C00W 121.5(6) . . ?
C019 C01E C00V 118.2(5) . . ?
C01N C01E C00V 121.8(5) . . ?
C01N C01E C019 119.8(5) . . ?
O00I C01F C00Z 115.9(6) . . ?
O00I C01F C01K 125.1(6) . . ?
C01K C01F C00Z 118.9(5) . . ?
C01P C01G C00P 118.5(6) . . ?
C01P C01G C01R 119.7(6) . . ?
C01R C01G C00P 121.7(5) . . ?
O00G C01H C01A 106.2(5) . . ?
O00G C01H H01H 109.0 . . ?
O00G C01H C02F 109.4(5) . . ?
C01A C01H H01H 109.0 . . ?
C02F C01H C01A 114.1(6) . . ?
C02F C01H H01H 109.0 . . ?
O004 C01I H01I 109.5 . . ?
O004 C01I C01X 105.6(5) . . ?
O004 C01I C02J 109.6(5) . . ?
C01X C01I H01I 109.5 . . ?
C02J C01I H01I 109.5 . . ?
C02J C01I C01X 113.1(6) . . ?
C00Q C01J H01J 120.1 . . ?
C029 C01J C00Q 119.7(6) . . ?
C029 C01J H01J 120.1 . . ?
C012 C01K H01K 119.0 . . ?
C01F C01K C012 121.9(6) . . ?
C01F C01K H01K 119.0 . . ?
F008 C01L C018 119.1(6) . . ?
F008 C01L C01Z 119.2(6) . . ?
C01Z C01L C018 121.6(6) . . ?
O00G C01M C012 111.1(5) . . ?
O00J C01M O00G 124.2(6) . . ?
O00J C01M C012 124.7(6) . . ?
O00A C01N C01E 120.9(5) . . ?
C021 C01N O00A 120.3(5) . . ?
C021 C01N C01E 118.8(5) . . ?
F003 C01O C01B 118.1(6) . . ?
F003 C01O C01Y 119.8(6) . . ?
C01Y C01O C01B 122.1(6) . . ?
C01G C01P H01P 119.6 . . ?
C025 C01P C01G 120.9(6) . . ?
C025 C01P H01P 119.6 . . ?
C01W C01Q H01Q 119.8 . . ?
C027 C01Q H01Q 119.8 . . ?
C027 C01Q C01W 120.4(6) . . ?
C010 C01R H01R 120.0 . . ?
C01G C01R C010 120.0(6) . . ?
C01G C01R H01R 120.0 . . ?
F009 C01S C015 120.4(6) . . ?
F009 C01S C02A 117.8(6) . . ?
C015 C01S C02A 121.6(6) . . ?
C014 C01T C024 118.2(6) . . ?
C014 C01T C02B 121.5(6) . . ?
C024 C01T C02B 120.2(6) . . ?
O00K C01U C00Z 110.0(5) . . ?
O00N C01U O00K 123.4(6) . . ?
O00N C01U C00Z 126.6(6) . . ?
C014 C01V C00X 119.6(5) . . ?
C014 C01V C023 119.2(6) . . ?
C023 C01V C00X 121.1(6) . . ?
C01Q C01W C02D 119.0(6) . . ?
C01Q C01W C02L 124.1(6) . . ?
C02D C01W C02L 116.8(6) . . ?
C01I C01X H01L 109.5 . . ?
C01I C01X H01M 109.5 . . ?
C01I C01X H01N 109.5 . . ?
H01L C01X H01M 109.5 . . ?
H01L C01X H01N 109.5 . . ?
H01M C01X H01N 109.5 . . ?
O00D C01Y C02A 121.0(6) . . ?
C01O C01Y O00D 121.8(6) . . ?
C01O C01Y C02A 117.2(6) . . ?
F007 C01Z C011 118.6(5) . . ?
F007 C01Z C01L 119.0(6) . . ?
C01L C01Z C011 122.3(6) . . ?
O00F C020 C017 105.9(5) . . ?
O00F C020 H02K 110.6 . . ?
O00F C020 H02L 110.6 . . ?
C017 C020 H02K 110.6 . . ?
C017 C020 H02L 110.6 . . ?
H02K C020 H02L 108.7 . . ?
C00U C021 H021 118.9 . . ?
C01N C021 C00U 122.2(6) . . ?
C01N C021 H021 118.9 . . ?
C023 C022 H022 119.6 . . ?
C024 C022 H022 119.6 . . ?
C024 C022 C023 120.8(6) . . ?
C01V C023 H023 120.3 . . ?
C022 C023 C01V 119.4(6) . . ?
C022 C023 H023 120.3 . . ?
C01T C024 H024 119.9 . . ?
C022 C024 C01T 120.1(6) . . ?
C022 C024 H024 119.9 . . ?
C01P C025 H025 120.3 . . ?
C01P C025 C028 119.4(6) . . ?
C028 C025 H025 120.3 . . ?
C017 C026 H026 120.4 . . ?
C029 C026 C017 119.3(6) . . ?
C029 C026 H026 120.4 . . ?
C01Q C027 C01C 120.5(6) . . ?
C01Q C027 C02E 120.1(6) . . ?
C02E C027 C01C 119.4(6) . . ?
C010 C028 C025 120.6(6) . . ?
C010 C028 H028 119.7 . . ?
C025 C028 H028 119.7 . . ?
C01J C029 C026 121.1(6) . . ?
C01J C029 H029 119.4 . . ?
C026 C029 H029 119.4 . . ?
F00C C02A C01S 119.9(6) . . ?
F00C C02A C01Y 119.5(6) . . ?
C01S C02A C01Y 120.6(6) . . ?
O00B C02B C01T 110.2(5) . . ?
O00B C02B H02A 109.6 . . ?
O00B C02B H02B 109.6 . . ?
C01T C02B H02A 109.6 . . ?
C01T C02B H02B 109.6 . . ?
H02A C02B H02B 108.1 . . ?
O00D C02C C010 112.6(6) . . ?
O00D C02C H02M 109.1 . . ?
O00D C02C H02N 109.1 . . ?
C010 C02C H02M 109.1 . . ?
C010 C02C H02N 109.1 . . ?
H02M C02C H02N 107.8 . . ?
C01W C02D H02D 120.1 . . ?
C02H C02D C01W 119.8(6) . . ?
C02H C02D H02D 120.1 . . ?
C027 C02E H02E 119.9 . . ?
C02H C02E C027 120.2(6) . . ?
C02H C02E H02E 119.9 . . ?
C01H C02F H02C 109.5 . . ?
C01H C02F H02F 109.5 . . ?
C01H C02F H02G 109.5 . . ?
H02C C02F H02F 109.5 . . ?
H02C C02F H02G 109.5 . . ?
H02F C02F H02G 109.5 . . ?
O00O C02G H02O 110.2 . . ?
O00O C02G C02I 107.0(6) . . ?
C02I C02G H02O 110.2 . . ?
C02M C02G O00O 106.0(8) . . ?
C02M C02G H02O 110.2 . . ?
C02M C02G C02I 113.2(8) . . ?
C02D C02H H02H 119.8 . . ?
C02E C02H C02D 120.4(6) . . ?
C02E C02H H02H 119.8 . . ?
C02G C02I H02P 109.5 . . ?
C02G C02I H02Q 109.5 . . ?
C02G C02I H02R 109.5 . . ?
H02P C02I H02Q 109.5 . . ?
H02P C02I H02R 109.5 . . ?
H02Q C02I H02R 109.5 . . ?
C01I C02J H02S 109.5 . . ?
C01I C02J H02T 109.5 . . ?
C01I C02J H02U 109.5 . . ?
H02S C02J H02T 109.5 . . ?
H02S C02J H02U 109.5 . . ?
H02T C02J H02U 109.5 . . ?
O00I C02L C01W 107.4(5) . . ?
O00I C02L H02I 110.2 . . ?
O00I C02L H02J 110.2 . . ?
C01W C02L H02I 110.2 . . ?
C01W C02L H02J 110.2 . . ?
H02I C02L H02J 108.5 . . ?
C02G C02M H02V 109.5 . . ?
C02G C02M H02W 109.5 . . ?
C02G C02M H02X 109.5 . . ?
H02V C02M H02W 109.5 . . ?
H02V C02M H02X 109.5 . . ?
H02W C02M H02X 109.5 . . ?
O00K C1 H1A 110.1 . . ?
O00K C1 H1B 110.0 . . ?
O00K C1 C3 97.5(13) . . ?
O00K C1 C3A 108.9(9) . . ?
O00K C1 C2A 104.5(8) . . ?
C2 C1 O00K 111.6(15) . . ?
C2 C1 H1A 110.1 . . ?
C2 C1 C3 117(2) . . ?
C3 C1 H1A 110.1 . . ?
C3A C1 H1B 110.0 . . ?
C3A C1 C2A 113.4(14) . . ?
C2A C1 H1B 110.0 . . ?
C1 C2 H2A 109.5 . . ?
C1 C2 H2B 109.5 . . ?
C1 C2 H2C 109.5 . . ?
H2A C2 H2B 109.5 . . ?
H2A C2 H2C 109.5 . . ?
H2B C2 H2C 109.5 . . ?
C1 C3 H3A 109.5 . . ?
C1 C3 H3B 109.5 . . ?
C1 C3 H3C 109.5 . . ?
H3A C3 H3B 109.5 . . ?
H3A C3 H3C 109.5 . . ?
H3B C3 H3C 109.5 . . ?
C1 C3A H3AA 109.5 . . ?
C1 C3A H3AB 109.5 . . ?
C1 C3A H3AC 109.5 . . ?
H3AA C3A H3AB 109.5 . . ?
H3AA C3A H3AC 109.5 . . ?
H3AB C3A H3AC 109.5 . . ?
C1 C2A H2AA 109.5 . . ?
C1 C2A H2AB 109.5 . . ?
C1 C2A H2AC 109.5 . . ?
H2AA C2A H2AB 109.5 . . ?
H2AA C2A H2AC 109.5 . . ?
H2AB C2A H2AC 109.5 . . ?

loop_
_geom_bond_atom_site_label_1
_geom_bond_atom_site_label_2
_geom_bond_distance
_geom_bond_site_symmetry_2
_geom_bond_publ_flag
O001 C00P 1.413(7) . ?
O001 C00R 1.353(7) . ?
F002 C01B 1.327(8) . ?
F003 C01O 1.340(7) . ?
O004 C00V 1.335(7) . ?
O004 C01I 1.462(7) . ?
F005 C00W 1.350(8) . ?
F006 C01D 1.359(7) . ?
F007 C01Z 1.355(7) . ?
F008 C01L 1.349(8) . ?
F009 C01S 1.348(7) . ?
O00A C013 1.461(8) . ?
O00A C01N 1.382(7) . ?
O00B C00T 1.382(7) . ?
O00B C02B 1.470(7) . ?
F00C C02A 1.332(8) . ?
O00D C01Y 1.369(8) . ?
O00D C02C 1.462(8) . ?
O00E C00X 1.464(8) . ?
O00E C011 1.358(8) . ?
O00F C015 1.372(7) . ?
O00F C020 1.448(8) . ?
O00G C01H 1.466(8) . ?
O00G C01M 1.349(7) . ?
O00H C018 1.365(7) . ?
O00H C01C 1.482(8) . ?
O00I C01F 1.374(7) . ?
O00I C02L 1.444(8) . ?
O00J C01M 1.195(7) . ?
O00K C01U 1.341(8) . ?
O00K C1 1.459(9) . ?
O00L C00V 1.209(7) . ?
O00M C00Y 1.200(8) . ?
O00N C01U 1.188(8) . ?
O00O C00Y 1.333(8) . ?
O00O C02G 1.474(9) . ?
C00P H00C 0.9900 . ?
C00P H00D 0.9900 . ?
C00P C01G 1.505(8) . ?
C00Q C013 1.497(9) . ?
C00Q C016 1.368(9) . ?
C00Q C01J 1.414(8) . ?
C00R C00U 1.401(9) . ?
C00R C019 1.391(9) . ?
C00S H00S 0.9500 . ?
C00S C00T 1.392(9) . ?
C00S C00Z 1.391(9) . ?
C00T C012 1.398(8) . ?
C00U C00Y 1.499(9) . ?
C00U C021 1.392(8) . ?
C00V C01E 1.501(9) . ?
C00W C011 1.376(9) . ?
C00W C01D 1.379(9) . ?
C00X H00A 0.9900 . ?
C00X H00B 0.9900 . ?
C00X C01V 1.504(8) . ?
C00Z C01F 1.409(9) . ?
C00Z C01U 1.499(9) . ?
C010 C01R 1.399(9) . ?
C010 C028 1.384(9) . ?
C010 C02C 1.497(9) . ?
C011 C01Z 1.399(9) . ?
C012 C01K 1.389(8) . ?
C012 C01M 1.501(9) . ?
C013 H01F 0.9900 . ?
C013 H01G 0.9900 . ?
C014 H014 0.9500 . ?
C014 C01T 1.375(9) . ?
C014 C01V 1.380(9) . ?
C015 C01B 1.390(9) . ?
C015 C01S 1.360(10) . ?
C016 H016 0.9500 . ?
C016 C017 1.402(9) . ?
C017 C020 1.497(8) . ?
C017 C026 1.396(9) . ?
C018 C01D 1.375(9) . ?
C018 C01L 1.384(9) . ?
C019 H019 0.9500 . ?
C019 C01E 1.403(8) . ?
C01A H01A 0.9800 . ?
C01A H01B 0.9800 . ?
C01A H01C 0.9800 . ?
C01A C01H 1.512(9) . ?
C01B C01O 1.393(9) . ?
C01C H01D 0.9900 . ?
C01C H01E 0.9900 . ?
C01C C027 1.509(10) . ?
C01E C01N 1.400(8) . ?
C01F C01K 1.384(9) . ?
C01G C01P 1.385(9) . ?
C01G C01R 1.393(9) . ?
C01H H01H 1.0000 . ?
C01H C02F 1.500(10) . ?
C01I H01I 1.0000 . ?
C01I C01X 1.524(9) . ?
C01I C02J 1.515(10) . ?
C01J H01J 0.9500 . ?
C01J C029 1.379(10) . ?
C01K H01K 0.9500 . ?
C01L C01Z 1.365(9) . ?
C01N C021 1.380(9) . ?
C01O C01Y 1.366(10) . ?
C01P H01P 0.9500 . ?
C01P C025 1.379(9) . ?
C01Q H01Q 0.9500 . ?
C01Q C01W 1.396(9) . ?
C01Q C027 1.385(9) . ?
C01R H01R 0.9500 . ?
C01S C02A 1.387(9) . ?
C01T C024 1.401(9) . ?
C01T C02B 1.483(9) . ?
C01V C023 1.393(9) . ?
C01W C02D 1.409(9) . ?
C01W C02L 1.496(9) . ?
C01X H01L 0.9800 . ?
C01X H01M 0.9800 . ?
C01X H01N 0.9800 . ?
C01Y C02A 1.403(9) . ?
C020 H02K 0.9900 . ?
C020 H02L 0.9900 . ?
C021 H021 0.9500 . ?
C022 H022 0.9500 . ?
C022 C023 1.382(9) . ?
C022 C024 1.383(10) . ?
C023 H023 0.9500 . ?
C024 H024 0.9500 . ?
C025 H025 0.9500 . ?
C025 C028 1.398(10) . ?
C026 H026 0.9500 . ?
C026 C029 1.389(9) . ?
C027 C02E 1.394(9) . ?
C028 H028 0.9500 . ?
C029 H029 0.9500 . ?
C02B H02A 0.9900 . ?
C02B H02B 0.9900 . ?
C02C H02M 0.9900 . ?
C02C H02N 0.9900 . ?
C02D H02D 0.9500 . ?
C02D C02H 1.392(10) . ?
C02E H02E 0.9500 . ?
C02E C02H 1.375(11) . ?
C02F H02C 0.9800 . ?
C02F H02F 0.9800 . ?
C02F H02G 0.9800 . ?
C02G H02O 1.0000 . ?
C02G C02I 1.477(13) . ?
C02G C02M 1.464(14) . ?
C02H H02H 0.9500 . ?
C02I H02P 0.9800 . ?
C02I H02Q 0.9800 . ?
C02I H02R 0.9800 . ?
C02J H02S 0.9800 . ?
C02J H02T 0.9800 . ?
C02J H02U 0.9800 . ?
C02L H02I 0.9900 . ?
C02L H02J 0.9900 . ?
C02M H02V 0.9800 . ?
C02M H02W 0.9800 . ?
C02M H02X 0.9800 . ?
C1 H1A 1.0000 . ?
C1 H1B 1.0000 . ?
C1 C2 1.34(3) . ?
C1 C3 1.65(4) . ?
C1 C3A 1.488(19) . ?
C1 C2A 1.59(2) . ?
C2 H2A 0.9800 . ?
C2 H2B 0.9800 . ?
C2 H2C 0.9800 . ?
C3 H3A 0.9800 . ?
C3 H3B 0.9800 . ?
C3 H3C 0.9800 . ?
C3A H3AA 0.9800 . ?
C3A H3AB 0.9800 . ?
C3A H3AC 0.9800 . ?
C2A H2AA 0.9800 . ?
C2A H2AB 0.9800 . ?
C2A H2AC 0.9800 . ?

loop_
_geom_torsion_atom_site_label_1
_geom_torsion_atom_site_label_2
_geom_torsion_atom_site_label_3
_geom_torsion_atom_site_label_4
_geom_torsion
_geom_torsion_site_symmetry_1
_geom_torsion_site_symmetry_2
_geom_torsion_site_symmetry_3
_geom_torsion_site_symmetry_4
_geom_torsion_publ_flag
O001 C00P C01G C01P -175.4(6) . . . . ?
O001 C00P C01G C01R 4.2(8) . . . . ?
O001 C00R C00U C00Y -1.8(8) . . . . ?
O001 C00R C00U C021 179.7(5) . . . . ?
O001 C00R C019 C01E 179.9(5) . . . . ?
F002 C01B C01O F003 -2.6(8) . . . . ?
F002 C01B C01O C01Y 177.2(6) . . . . ?
F003 C01O C01Y O00D 2.2(9) . . . . ?
F003 C01O C01Y C02A -179.6(5) . . . . ?
O004 C00V C01E C019 28.7(7) . . . . ?
O004 C00V C01E C01N -156.0(5) . . . . ?
F005 C00W C011 O00E -6.3(9) . . . . ?
F005 C00W C011 C01Z -178.2(5) . . . . ?
F005 C00W C01D F006 -2.1(8) . . . . ?
F005 C00W C01D C018 175.5(5) . . . . ?
F008 C01L C01Z F007 -1.1(9) . . . . ?
F008 C01L C01Z C011 177.3(6) . . . . ?
F009 C01S C02A F00C 1.3(10) . . . . ?
F009 C01S C02A C01Y -179.6(6) . . . . ?
O00A C01N C021 C00U 179.6(5) . . . . ?
O00B C00T C012 C01K -179.9(5) . . . . ?
O00B C00T C012 C01M 2.0(8) . . . . ?
O00D C01Y C02A F00C -0.9(9) . . . . ?
O00D C01Y C02A C01S -179.9(6) . . . . ?
O00E C00X C01V C014 81.4(7) . . . . ?
O00E C00X C01V C023 -95.7(7) . . . . ?
O00E C011 C01Z F007 6.8(9) . . . . ?
O00E C011 C01Z C01L -171.6(6) . . . . ?
O00F C015 C01B F002 -6.3(9) . . . . ?
O00F C015 C01B C01O 172.1(5) . . . . ?
O00F C015 C01S F009 5.9(10) . . . . ?
O00F C015 C01S C02A -169.8(6) . . . . ?
O00H C018 C01D F006 0.1(8) . . . . ?
O00H C018 C01D C00W -177.5(5) . . . . ?
O00H C018 C01L F008 2.1(9) . . . . ?
O00H C018 C01L C01Z 178.6(6) . . . . ?
O00H C01C C027 C01Q 84.1(7) . . . . ?
O00H C01C C027 C02E -94.3(7) . . . . ?
O00I C01F C01K C012 -179.4(6) . . . . ?
O00L C00V C01E C019 -149.9(6) . . . . ?
O00L C00V C01E C01N 25.4(9) . . . . ?
C00P O001 C00R C00U 172.8(5) . . . . ?
C00P O001 C00R C019 -10.6(8) . . . . ?
C00P C01G C01P C025 -179.7(7) . . . . ?
C00P C01G C01R C010 177.9(6) . . . . ?
C00Q C016 C017 C020 -174.1(6) . . . . ?
C00Q C016 C017 C026 1.7(9) . . . . ?
C00Q C01J C029 C026 1.3(10) . . . . ?
C00R O001 C00P C01G -146.0(5) . . . . ?
C00R C00U C00Y O00M -34.2(9) . . . . ?
C00R C00U C00Y O00O 147.8(6) . . . . ?
C00R C00U C021 C01N -0.2(9) . . . . ?
C00R C019 C01E C00V 176.8(5) . . . . ?
C00R C019 C01E C01N 1.4(8) . . . . ?
C00S C00T C012 C01K 3.4(8) . . . . ?
C00S C00T C012 C01M -174.8(5) . . . . ?
C00S C00Z C01F O00I -179.5(5) . . . . ?
C00S C00Z C01F C01K 4.5(8) . . . . ?
C00S C00Z C01U O00K -37.4(8) . . . . ?
C00S C00Z C01U O00N 143.8(7) . . . . ?
C00T O00B C02B C01T 76.1(6) . . . . ?
C00T C00S C00Z C01F -1.3(9) . . . . ?
C00T C00S C00Z C01U -177.5(5) . . . . ?
C00T C012 C01K C01F -0.1(9) . . . . ?
C00T C012 C01M O00G -153.6(5) . . . . ?
C00T C012 C01M O00J 28.1(9) . . . . ?
C00U C00R C019 C01E -3.5(8) . . . . ?
C00V O004 C01I C01X 159.6(5) . . . . ?
C00V O004 C01I C02J -78.2(6) . . . . ?
C00V C01E C01N O00A 4.5(8) . . . . ?
C00V C01E C01N C021 -173.9(5) . . . . ?
C00W C011 C01Z F007 179.2(5) . . . . ?
C00W C011 C01Z C01L 0.8(9) . . . . ?
C00X O00E C011 C00W 60.7(8) . . . . ?
C00X O00E C011 C01Z -127.7(6) . . . . ?
C00X C01V C023 C022 176.6(6) . . . . ?
C00Y O00O C02G C02I 127.0(8) . . . . ?
C00Y O00O C02G C02M -112.0(8) . . . . ?
C00Y C00U C021 C01N -178.7(5) . . . . ?
C00Z C00S C00T O00B -179.6(5) . . . . ?
C00Z C00S C00T C012 -2.7(8) . . . . ?
C00Z C01F C01K C012 -3.9(9) . . . . ?
C011 O00E C00X C01V -157.1(5) . . . . ?
C011 C00W C01D F006 179.4(5) . . . . ?
C011 C00W C01D C018 -2.9(9) . . . . ?
C013 O00A C01N C01E 83.9(7) . . . . ?
C013 O00A C01N C021 -97.7(7) . . . . ?
C013 C00Q C016 C017 172.7(6) . . . . ?
C013 C00Q C01J C029 -174.4(6) . . . . ?
C014 C01T C024 C022 0.7(10) . . . . ?
C014 C01T C02B O00B -91.1(7) . . . . ?
C014 C01V C023 C022 -0.5(10) . . . . ?
C015 O00F C020 C017 -158.3(6) . . . . ?
C015 C01B C01O F003 178.9(5) . . . . ?
C015 C01B C01O C01Y -1.3(9) . . . . ?
C015 C01S C02A F00C 177.1(6) . . . . ?
C015 C01S C02A C01Y -3.8(10) . . . . ?
C016 C00Q C013 O00A -88.9(7) . . . . ?
C016 C00Q C01J C029 1.2(9) . . . . ?
C016 C017 C020 O00F 76.9(7) . . . . ?
C016 C017 C026 C029 0.8(9) . . . . ?
C017 C026 C029 C01J -2.3(10) . . . . ?
C018 O00H C01C C027 -75.6(7) . . . . ?
C018 C01L C01Z F007 -177.6(6) . . . . ?
C018 C01L C01Z C011 0.8(10) . . . . ?
C019 C00R C00U C00Y -178.6(5) . . . . ?
C019 C00R C00U C021 2.9(8) . . . . ?
C019 C01E C01N O00A 179.8(5) . . . . ?
C019 C01E C01N C021 1.3(8) . . . . ?
C01B C015 C01S F009 178.7(6) . . . . ?
C01B C015 C01S C02A 3.0(10) . . . . ?
C01B C01O C01Y O00D -177.6(5) . . . . ?
C01B C01O C01Y C02A 0.6(9) . . . . ?
C01C O00H C018 C01D 101.9(7) . . . . ?
C01C O00H C018 C01L -80.1(7) . . . . ?
C01C C027 C02E C02H 178.3(7) . . . . ?
C01D C00W C011 O00E 172.1(6) . . . . ?
C01D C00W C011 C01Z 0.3(8) . . . . ?
C01D C018 C01L F008 -179.8(6) . . . . ?
C01D C018 C01L C01Z -3.3(9) . . . . ?
C01E C01N C021 C00U -1.9(9) . . . . ?
C01F O00I C02L C01W -147.9(6) . . . . ?
C01F C00Z C01U O00K 146.5(6) . . . . ?
C01F C00Z C01U O00N -32.3(9) . . . . ?
C01G C01P C025 C028 2.0(11) . . . . ?
C01H O00G C01M O00J -4.2(9) . . . . ?
C01H O00G C01M C012 177.5(5) . . . . ?
C01I O004 C00V O00L -4.7(8) . . . . ?
C01I O004 C00V C01E 176.7(5) . . . . ?
C01J C00Q C013 O00A 86.6(6) . . . . ?
C01J C00Q C016 C017 -2.7(9) . . . . ?
C01K C012 C01M O00G 28.2(7) . . . . ?
C01K C012 C01M O00J -150.0(6) . . . . ?
C01L C018 C01D F006 -178.1(5) . . . . ?
C01L C018 C01D C00W 4.3(9) . . . . ?
C01M O00G C01H C01A 158.9(5) . . . . ?
C01M O00G C01H C02F -77.5(7) . . . . ?
C01M C012 C01K C01F 178.1(5) . . . . ?
C01N O00A C013 C00Q 74.0(6) . . . . ?
C01O C01Y C02A F00C -179.0(6) . . . . ?
C01O C01Y C02A C01S 1.9(9) . . . . ?
C01P C01G C01R C010 -2.5(9) . . . . ?
C01P C025 C028 C010 -2.9(11) . . . . ?
C01Q C01W C02D C02H -1.5(10) . . . . ?
C01Q C01W C02L O00I 5.0(9) . . . . ?
C01Q C027 C02E C02H -0.2(10) . . . . ?
C01R C010 C028 C025 1.0(10) . . . . ?
C01R C010 C02C O00D 81.6(7) . . . . ?
C01R C01G C01P C025 0.7(10) . . . . ?
C01S C015 C01B F002 -178.9(6) . . . . ?
C01S C015 C01B C01O -0.5(9) . . . . ?
C01T C014 C01V C00X -174.3(6) . . . . ?
C01T C014 C01V C023 2.9(9) . . . . ?
C01U O00K C1 C2 118(2) . . . . ?
C01U O00K C1 C3 -119.3(17) . . . . ?
C01U O00K C1 C3A -159.9(13) . . . . ?
C01U O00K C1 C2A 78.7(11) . . . . ?
C01U C00Z C01F O00I -3.4(8) . . . . ?
C01U C00Z C01F C01K -179.3(5) . . . . ?
C01V C014 C01T C024 -3.0(9) . . . . ?
C01V C014 C01T C02B 171.8(6) . . . . ?
C01W C01Q C027 C01C -176.7(6) . . . . ?
C01W C01Q C027 C02E 1.8(9) . . . . ?
C01W C02D C02H C02E 3.1(11) . . . . ?
C01Y O00D C02C C010 -74.2(7) . . . . ?
C020 O00F C015 C01B 61.4(8) . . . . ?
C020 O00F C015 C01S -126.0(7) . . . . ?
C020 C017 C026 C029 176.6(6) . . . . ?
C021 C00U C00Y O00M 144.3(7) . . . . ?
C021 C00U C00Y O00O -33.7(8) . . . . ?
C023 C022 C024 C01T 1.6(11) . . . . ?
C024 C01T C02B O00B 83.6(7) . . . . ?
C024 C022 C023 C01V -1.7(10) . . . . ?
C026 C017 C020 O00F -98.9(6) . . . . ?
C027 C01Q C01W C02D -0.9(9) . . . . ?
C027 C01Q C01W C02L 175.9(6) . . . . ?
C027 C02E C02H C02D -2.3(11) . . . . ?
C028 C010 C01R C01G 1.7(9) . . . . ?
C028 C010 C02C O00D -97.5(7) . . . . ?
C02B O00B C00T C00S -97.7(6) . . . . ?
C02B O00B C00T C012 85.5(6) . . . . ?
C02B C01T C024 C022 -174.2(6) . . . . ?
C02C O00D C01Y C01O 101.6(7) . . . . ?
C02C O00D C01Y C02A -76.5(7) . . . . ?
C02C C010 C01R C01G -177.5(6) . . . . ?
C02C C010 C028 C025 -179.8(6) . . . . ?
C02D C01W C02L O00I -178.1(6) . . . . ?
C02G O00O C00Y O00M -1.2(10) . . . . ?
C02G O00O C00Y C00U 176.8(6) . . . . ?
C02L O00I C01F C00Z 173.5(5) . . . . ?
C02L O00I C01F C01K -10.9(9) . . . . ?
C02L C01W C02D C02H -178.5(7) . . . . ?
C1 O00K C01U O00N -3.9(11) . . . . ?
C1 O00K C01U C00Z 177.3(7) . . . . ?
